data_1556022
loop_
_publ_author_name
'Wu, Xia'
'Geng, Xiao'
'Zhao, Peng'
'Zhang, Jingjing'
'Gong, Xingxing'
'Wu, Yan-Dong'
'Wu, An-Xin'

_publ_section_title
;
 I<sub>2</sub>-Promoted Povarov-Type Reaction Using 1,4-Dithane-2,5-diol
 as an Ethylene Surrogate: Formal [4 + 2] Synthesis of Quinolines.
;
_journal_issue 7
_journal_name_full 'Organic letters'
_journal_page_first 1550
_journal_page_last 1553
_journal_paper_doi 10.1021/acs.orglett.7b00361
_journal_volume 19
_journal_year 2017
_chemical_formula_sum 'C17 H13 N O'
_chemical_formula_weight 247.28
_space_group_crystal_system monoclinic
_space_group_IT_number 14
_space_group_name_Hall '-P 2ybc'
_space_group_name_H-M_alt 'P 1 21/c 1'
_atom_sites_solution_hydrogens geom
_audit_creation_method SHELXL-2014/7
_cell_angle_alpha 90
_cell_angle_beta 94.200(4)
_cell_angle_gamma 90
_cell_formula_units_Z 4
_cell_length_a 4.0198(8)
_cell_length_b 13.908(3)
_cell_length_c 23.210(5)
_cell_measurement_reflns_used 2298
_cell_measurement_temperature 273(2)
_cell_measurement_theta_max 26.64
_cell_measurement_theta_min 2.29
_cell_volume 1294.1(5)
_computing_structure_refinement 'SHELXL-2014/7 (Sheldrick, 2014)'
_diffrn_ambient_temperature 273(2)
_diffrn_measured_fraction_theta_full 1.000
_diffrn_measured_fraction_theta_max 0.998
_diffrn_measurement_device_type CCD
_diffrn_radiation_type MoK\a
_diffrn_radiation_wavelength 0.71073
_diffrn_reflns_av_R_equivalents 0.0316
_diffrn_reflns_av_unetI/netI 0.0372
_diffrn_reflns_Laue_measured_fraction_full 1.000
_diffrn_reflns_Laue_measured_fraction_max 0.998
_diffrn_reflns_limit_h_max 5
_diffrn_reflns_limit_h_min -5
_diffrn_reflns_limit_k_max 19
_diffrn_reflns_limit_k_min -14
_diffrn_reflns_limit_l_max 31
_diffrn_reflns_limit_l_min -31
_diffrn_reflns_number 11079
_diffrn_reflns_point_group_measured_fraction_full 1.000
_diffrn_reflns_point_group_measured_fraction_max 0.998
_diffrn_reflns_theta_full 25.242
_diffrn_reflns_theta_max 29.267
_diffrn_reflns_theta_min 1.708
_exptl_absorpt_coefficient_mu 0.079
_exptl_absorpt_correction_type multi-scan
_exptl_absorpt_process_details sadabs
_exptl_crystal_colour colorless
_exptl_crystal_density_diffrn 1.269
_exptl_crystal_description Block
_exptl_crystal_F_000 520
_exptl_crystal_size_max 0.220
_exptl_crystal_size_mid 0.200
_exptl_crystal_size_min 0.180
_exptl_transmission_factor_max 0.864
_exptl_transmission_factor_min 0.864
_refine_diff_density_max 0.189
_refine_diff_density_min -0.176
_refine_diff_density_rms 0.035
_refine_ls_extinction_method none
_refine_ls_goodness_of_fit_ref 1.041
_refine_ls_hydrogen_treatment constr
_refine_ls_matrix_type full
_refine_ls_number_parameters 173
_refine_ls_number_reflns 3533
_refine_ls_number_restraints 0
_refine_ls_restrained_S_all 1.041
_refine_ls_R_factor_all 0.0848
_refine_ls_R_factor_gt 0.0510
_refine_ls_shift/su_max 0.001
_refine_ls_shift/su_mean 0.000
_refine_ls_structure_factor_coef Fsqd
_refine_ls_weighting_details 'w=1/[\s^2^(Fo^2^)+(0.0762P)^2^+0.1023P] where P=(Fo^2^+2Fc^2^)/3'
_refine_ls_weighting_scheme calc
_refine_ls_wR_factor_gt 0.1374
_refine_ls_wR_factor_ref 0.1589
_reflns_Friedel_coverage 0.000
_reflns_number_gt 2223
_reflns_number_total 3533
_reflns_threshold_expression 'I > 2\s(I)'
_cod_data_source_file ol7b00361_si_002.cif
_cod_data_source_block 1
_cod_original_sg_symbol_H-M 'P 21/c'
_cod_database_code 1556022
_shelx_shelxl_version_number 2014/7
_shelx_space_group_comment
;
The symmetry employed for this shelxl refinement is uniquely defined
by the following loop, which should always be used as a source of
symmetry information in preference to the above space-group names.
They are only intended as comments.
;
_shelx_estimated_absorpt_t_min 0.983
_shelx_estimated_absorpt_t_max 0.986

loop_
_space_group_symop_operation_xyz
'x, y, z'
'-x, y+1/2, -z+1/2'
'-x, -y, -z'
'x, -y-1/2, z-1/2'

loop_
_atom_site_label
_atom_site_type_symbol
_atom_site_fract_x
_atom_site_fract_y
_atom_site_fract_z
_atom_site_U_iso_or_equiv
_atom_site_adp_type
_atom_site_occupancy
_atom_site_site_symmetry_order
_atom_site_calc_flag
_atom_site_refinement_flags_posn
_atom_site_refinement_flags_adp
N1 N 0.1534(3) 0.14792(8) 0.37067(5) 0.0406(3) Uani 1 1 d . .
C12 C 0.0708(3) 0.24154(9) 0.37980(6) 0.0383(3) Uani 1 1 d . .
C11 C 0.1391(4) 0.31593(10) 0.34061(6) 0.0432(3) Uani 1 1 d . .
C16 C 0.0436(4) 0.41102(11) 0.35326(7) 0.0532(4) Uani 1 1 d . .
H16 H 0.0895 0.4601 0.3278 0.064 Uiso 1 1 calc R U
C8 C 0.2953(4) 0.12755(10) 0.32268(6) 0.0440(3) Uani 1 1 d . .
C13 C -0.0901(4) 0.26523(11) 0.42980(6) 0.0469(4) Uani 1 1 d . .
H13 H -0.1364 0.2174 0.4560 0.056 Uiso 1 1 calc R U
C10 C 0.2957(4) 0.29038(12) 0.29077(7) 0.0539(4) Uani 1 1 d . .
H10 H 0.3481 0.3373 0.2644 0.065 Uiso 1 1 calc R U
C9 C 0.3705(4) 0.19677(12) 0.28121(6) 0.0531(4) Uani 1 1 d . .
H9 H 0.4695 0.1787 0.2479 0.064 Uiso 1 1 calc R U
C7 C 0.3665(5) 0.02424(11) 0.31038(7) 0.0542(4) Uani 1 1 d . .
C14 C -0.1780(4) 0.35782(11) 0.43984(7) 0.0531(4) Uani 1 1 d . .
H14 H -0.2841 0.3721 0.4731 0.064 Uiso 1 1 calc R U
C15 C -0.1130(4) 0.43285(11) 0.40138(8) 0.0539(4) Uani 1 1 d . .
C6 C 0.4084(4) -0.04833(10) 0.35715(6) 0.0455(4) Uani 1 1 d . .
C5 C 0.5661(4) -0.02787(11) 0.41074(6) 0.0497(4) Uani 1 1 d . .
H5 H 0.6307 0.0349 0.4198 0.060 Uiso 1 1 calc R U
O1 O 0.3888(5) 0.00035(10) 0.26028(5) 0.0976(6) Uani 1 1 d . .
C1 C 0.3072(4) -0.14226(12) 0.34492(8) 0.0595(4) Uani 1 1 d . .
H1 H 0.1995 -0.1571 0.3092 0.071 Uiso 1 1 calc R U
C17 C -0.2222(5) 0.53400(12) 0.41341(10) 0.0800(6) Uani 1 1 d . .
H17A H -0.0906 0.5589 0.4462 0.120 Uiso 1 1 calc R U
H17B H -0.4533 0.5339 0.4213 0.120 Uiso 1 1 calc R U
H17C H -0.1923 0.5737 0.3803 0.120 Uiso 1 1 calc R U
C3 C 0.5279(5) -0.19216(13) 0.43815(9) 0.0700(5) Uani 1 1 d . .
H3 H 0.5697 -0.2407 0.4653 0.084 Uiso 1 1 calc R U
C2 C 0.3668(5) -0.21312(13) 0.38569(10) 0.0711(6) Uani 1 1 d . .
H2 H 0.2970 -0.2757 0.3775 0.085 Uiso 1 1 calc R U
C4 C 0.6277(5) -0.09996(13) 0.45076(7) 0.0611(5) Uani 1 1 d . .
H4 H 0.7375 -0.0860 0.4864 0.073 Uiso 1 1 calc R U

loop_
_atom_site_aniso_label
_atom_site_aniso_U_11
_atom_site_aniso_U_22
_atom_site_aniso_U_33
_atom_site_aniso_U_23
_atom_site_aniso_U_13
_atom_site_aniso_U_12
N1 0.0441(7) 0.0350(6) 0.0422(6) 0.0005(5) 0.0008(5) -0.0006(5)
C12 0.0377(7) 0.0337(7) 0.0427(7) 0.0024(5) -0.0036(6) -0.0025(5)
C11 0.0428(8) 0.0369(7) 0.0483(8) 0.0064(6) -0.0074(6) -0.0050(6)
C16 0.0518(9) 0.0358(8) 0.0694(10) 0.0105(7) -0.0127(8) -0.0043(7)
C8 0.0492(8) 0.0414(8) 0.0408(7) -0.0008(6) -0.0008(6) -0.0003(6)
C13 0.0499(9) 0.0412(8) 0.0495(8) -0.0003(6) 0.0035(7) -0.0005(6)
C10 0.0583(10) 0.0528(9) 0.0499(8) 0.0148(7) 0.0003(7) -0.0085(8)
C9 0.0595(10) 0.0586(10) 0.0416(8) 0.0035(7) 0.0054(7) -0.0025(8)
C7 0.0669(11) 0.0475(9) 0.0480(8) -0.0091(7) 0.0024(7) 0.0060(8)
C14 0.0490(9) 0.0461(9) 0.0641(9) -0.0115(7) 0.0042(7) 0.0007(7)
C15 0.0441(9) 0.0360(8) 0.0796(11) -0.0056(7) -0.0099(8) 0.0010(6)
C6 0.0458(8) 0.0378(7) 0.0541(8) -0.0083(6) 0.0120(6) 0.0036(6)
C5 0.0559(9) 0.0396(8) 0.0542(9) -0.0017(6) 0.0074(7) 0.0018(7)
O1 0.1729(18) 0.0701(9) 0.0494(7) -0.0148(6) 0.0063(9) 0.0257(9)
C1 0.0565(10) 0.0476(10) 0.0752(11) -0.0161(8) 0.0103(8) -0.0026(7)
C17 0.0687(12) 0.0401(10) 0.1293(18) -0.0122(10) -0.0058(12) 0.0049(9)
C3 0.0803(14) 0.0483(10) 0.0850(13) 0.0174(9) 0.0307(11) 0.0121(9)
C2 0.0740(13) 0.0384(9) 0.1039(16) -0.0009(9) 0.0275(12) -0.0056(8)
C4 0.0673(11) 0.0576(10) 0.0591(10) 0.0058(8) 0.0091(8) 0.0143(8)

loop_
_atom_type_symbol
_atom_type_description
_atom_type_scat_dispersion_real
_atom_type_scat_dispersion_imag
_atom_type_scat_source
C C 0.0033 0.0016 'International Tables Vol C Tables 4.2.6.8 and 6.1.1.4'
H H 0.0000 0.0000 'International Tables Vol C Tables 4.2.6.8 and 6.1.1.4'
N N 0.0061 0.0033 'International Tables Vol C Tables 4.2.6.8 and 6.1.1.4'
O O 0.0106 0.0060 'International Tables Vol C Tables 4.2.6.8 and 6.1.1.4'

loop_
_geom_angle_atom_site_label_1
_geom_angle_atom_site_label_2
_geom_angle_atom_site_label_3
_geom_angle
C8 N1 C12 117.47(12)
N1 C12 C13 118.87(12)
N1 C12 C11 122.44(13)
C13 C12 C11 118.69(13)
C10 C11 C16 123.59(14)
C10 C11 C12 117.64(13)
C16 C11 C12 118.77(14)
C15 C16 C11 122.00(15)
N1 C8 C9 123.89(14)
N1 C8 C7 117.90(13)
C9 C8 C7 118.15(14)
C14 C13 C12 120.23(14)
C9 C10 C11 119.71(14)
C10 C9 C8 118.82(15)
O1 C7 C6 120.04(14)
O1 C7 C8 118.18(14)
C6 C7 C8 121.79(13)
C13 C14 C15 121.98(16)
C16 C15 C14 118.33(14)
C16 C15 C17 121.40(17)
C14 C15 C17 120.26(17)
C5 C6 C1 118.98(15)
C5 C6 C7 122.56(13)
C1 C6 C7 118.28(14)
C4 C5 C6 120.31(15)
C2 C1 C6 119.92(17)
C2 C3 C4 120.14(17)
C3 C2 C1 120.47(17)
C3 C4 C5 120.16(18)

loop_
_geom_bond_atom_site_label_1
_geom_bond_atom_site_label_2
_geom_bond_distance
N1 C8 1.3188(18)
N1 C12 1.3641(17)
C12 C13 1.409(2)
C12 C11 1.4175(19)
C11 C10 1.403(2)
C11 C16 1.414(2)
C16 C15 1.356(2)
C8 C9 1.410(2)
C8 C7 1.497(2)
C13 C14 1.360(2)
C10 C9 1.358(2)
C7 O1 1.2190(18)
C7 C6 1.483(2)
C14 C15 1.410(2)
C15 C17 1.506(2)
C6 C5 1.384(2)
C6 C1 1.391(2)
C5 C4 1.377(2)
C1 C2 1.375(3)
C3 C2 1.368(3)
C3 C4 1.369(3)

loop_
_geom_torsion_atom_site_label_1
_geom_torsion_atom_site_label_2
_geom_torsion_atom_site_label_3
_geom_torsion_atom_site_label_4
_geom_torsion
C8 N1 C12 C13 178.14(13)
C8 N1 C12 C11 -1.4(2)
N1 C12 C11 C10 0.4(2)
C13 C12 C11 C10 -179.21(13)
N1 C12 C11 C16 179.68(13)
C13 C12 C11 C16 0.1(2)
C10 C11 C16 C15 178.76(15)
C12 C11 C16 C15 -0.5(2)
C12 N1 C8 C9 1.1(2)
C12 N1 C8 C7 -176.08(13)
N1 C12 C13 C14 -179.45(13)
C11 C12 C13 C14 0.1(2)
C16 C11 C10 C9 -178.13(15)
C12 C11 C10 C9 1.1(2)
C11 C10 C9 C8 -1.5(2)
N1 C8 C9 C10 0.4(2)
C7 C8 C9 C10 177.55(15)
N1 C8 C7 O1 155.67(17)
C9 C8 C7 O1 -21.6(3)
N1 C8 C7 C6 -24.1(2)
C9 C8 C7 C6 158.58(15)
C12 C13 C14 C15 0.0(2)
C11 C16 C15 C14 0.6(2)
C11 C16 C15 C17 -178.20(15)
C13 C14 C15 C16 -0.4(2)
C13 C14 C15 C17 178.48(15)
O1 C7 C6 C5 143.07(18)
C8 C7 C6 C5 -37.1(2)
O1 C7 C6 C1 -31.9(3)
C8 C7 C6 C1 147.85(16)
C1 C6 C5 C4 1.4(2)
C7 C6 C5 C4 -173.62(15)
C5 C6 C1 C2 -0.5(2)
C7 C6 C1 C2 174.73(16)
C4 C3 C2 C1 0.8(3)
C6 C1 C2 C3 -0.6(3)
C2 C3 C4 C5 0.1(3)
C6 C5 C4 C3 -1.2(3)
